data_4310300
loop_
_publ_author_name
'Jiang-Gao Mao'
'Joanna Goodey'
'Arnold M. Guloy'

_publ_section_title
;
 Synthesis and Structure of Ca18Li5In25.07: A Novel Intergrowth of
 Li-Centered In12 Icosahedral Clusters and Electron-Precise Zintl Layers
;
_journal_name_full 'Inorganic Chemistry'
_journal_page_first 282
_journal_page_last 289
_journal_paper_doi 10.1021/ic034594t
_journal_volume 43
_journal_year 2004
_chemical_formula_sum 'Ca18 In25.07 Li5'
_chemical_formula_weight 3634.68
_chemical_name_systematic
; 
 ? 
;
_space_group_IT_number 65
_symmetry_cell_setting orthorhombic
_symmetry_space_group_name_Hall '-C 2 2'
_symmetry_space_group_name_H-M 'C m m m'
_atom_sites_solution_hydrogens geom
_atom_sites_solution_primary direct
_atom_sites_solution_secondary difmap
_audit_creation_method SHELXL
_cell_angle_alpha 90.00
_cell_angle_beta 90.00
_cell_angle_gamma 90.00
_cell_formula_units_Z 2
_cell_length_a 9.9151(6)
_cell_length_b 26.432(2)
_cell_length_c 10.2116(6)
_cell_measurement_reflns_used 4419
_cell_measurement_temperature 293(2)
_cell_measurement_theta_max 56.0
_cell_measurement_theta_min 3.08
_cell_volume 2676.2(3)
_computing_cell_refinement 'Siemens SMART software (Siemens, 1996)'
_computing_data_collection 'Siemens SMART software (Siemens, 1996)'
_computing_data_reduction 'Siemens SAINT software (Siemens, 1996)'
_computing_structure_refinement 'SHELXL-93 (Sheldrick, 1993)'
_computing_structure_solution 'SHELXS-86 (Sheldrick, 1990)'
_diffrn_ambient_temperature 293(2)
_diffrn_measurement_device 'Siemens Smart CCD'
_diffrn_measurement_method 'CCD, Hemisphere, Owega scan 0.30deg/frame'
_diffrn_radiation_monochromator graphite
_diffrn_radiation_source 'fine-focus sealed tube'
_diffrn_radiation_type MoK\a
_diffrn_radiation_wavelength 0.71073
_diffrn_reflns_av_R_equivalents 0.0354
_diffrn_reflns_av_sigmaI/netI 0.0272
_diffrn_reflns_limit_h_max 12
_diffrn_reflns_limit_h_min -12
_diffrn_reflns_limit_k_max 33
_diffrn_reflns_limit_k_min -31
_diffrn_reflns_limit_l_max 13
_diffrn_reflns_limit_l_min -8
_diffrn_reflns_number 8351
_diffrn_reflns_theta_max 27.98
_diffrn_reflns_theta_min 1.54
_diffrn_standards_decay_% <1.0%
_exptl_absorpt_coefficient_mu 12.284
_exptl_absorpt_correction_T_max 1.0
_exptl_absorpt_correction_T_min 0.735
_exptl_absorpt_correction_type SADABS
_exptl_crystal_colour black
_exptl_crystal_density_diffrn 4.511
_exptl_crystal_density_method none
_exptl_crystal_description brick
_exptl_crystal_F_000 3207
_exptl_crystal_size_max 0.10
_exptl_crystal_size_mid 0.08
_exptl_crystal_size_min 0.06
_refine_diff_density_max 1.313
_refine_diff_density_min -2.098
_refine_diff_density_rms 0.284
_refine_ls_extinction_method none
_refine_ls_goodness_of_fit_all 1.074
_refine_ls_goodness_of_fit_obs 1.142
_refine_ls_hydrogen_treatment none
_refine_ls_matrix_type full
_refine_ls_number_parameters 84
_refine_ls_number_reflns 1743
_refine_ls_number_restraints 0
_refine_ls_restrained_S_all 1.209
_refine_ls_restrained_S_obs 1.142
_refine_ls_R_factor_all 0.0410
_refine_ls_R_factor_obs 0.0313
_refine_ls_shift/esd_max 0.000
_refine_ls_shift/esd_mean 0.000
_refine_ls_structure_factor_coef Fsqd
_refine_ls_weighting_details 'w=1/[\s^2^(Fo^2^)+(0.0423P)^2^+45.6453P] where P=(Fo^2^+2Fc^2^)/3'
_refine_ls_weighting_scheme calc
_refine_ls_wR_factor_all 0.0947
_refine_ls_wR_factor_obs 0.0813
_reflns_number_observed 1454
_reflns_number_total 1744
_reflns_observed_criterion >2sigma(I)
_cod_data_source_file ic034594tsi20031111_021751.cif
_cod_data_source_block ca18li5in25.07
_cod_depositor_comments
;
The following automatic conversions were performed:
'_symmetry_cell_setting' value 'Orthorhombic' changed to 'orthorhombic'
according to '/home/saulius/struct/CIF-dictionaries/cif_core.dic'
dictionary named 'cif_core.dic' version 2.4.1 from 2010-06-29.

Automatic conversion script
Id: cif_fix_enum 1527 2010-12-29 10:47:43Z saulius 

The following automatic conversions were performed:

'_refine_ls_weighting_scheme' value 'calc
w=1/[\s^2^(Fo^2^)+(0.0423P)^2^+45.6453P] where P=(Fo^2^+2Fc^2^)/3'
was changed to 'calc'. New tag '_refine_ls_weighting_details' was
created. The value of the new tag was set to
'w=1/[\s^2^(Fo^2^)+(0.0423P)^2^+45.6453P] where P=(Fo^2^+2Fc^2^)/3'.

Automatic conversion script
Id: cif_fix_values 3143 2015-03-26 13:38:13Z robertas 
;
_cod_database_code 4310300

loop_
_symmetry_equiv_pos_as_xyz
'x, y, z'
'-x, -y, z'
'-x, y, -z'
'x, -y, -z'
'x+1/2, y+1/2, z'
'-x+1/2, -y+1/2, z'
'-x+1/2, y+1/2, -z'
'x+1/2, -y+1/2, -z'
'-x, -y, -z'
'x, y, -z'
'x, -y, z'
'-x, y, z'
'-x+1/2, -y+1/2, -z'
'x+1/2, y+1/2, -z'
'x+1/2, -y+1/2, z'
'-x+1/2, y+1/2, z'

loop_
_atom_site_aniso_label
_atom_site_aniso_U_11
_atom_site_aniso_U_22
_atom_site_aniso_U_33
_atom_site_aniso_U_23
_atom_site_aniso_U_13
_atom_site_aniso_U_12
In1 0.0117(3) 0.0095(3) 0.0114(3) -0.0004(3) 0.000 0.000
In2 0.0152(4) 0.0163(3) 0.0119(3) 0.000 0.000 -0.0029(3)
In3 0.0144(3) 0.0183(4) 0.0141(3) 0.000 0.000 0.0025(3)
In4 0.0198(4) 0.0259(4) 0.0207(4) 0.0035(3) 0.000 0.000
In5 0.0193(7) 0.0158(7) 0.0208(8) 0.000 0.000 0.000
In6 0.0152(6) 0.0119(5) 0.0161(6) 0.000 0.0033(4) 0.000
In7 0.0162(8) 0.0248(9) 0.0181(8) 0.000 0.000 0.000
In8 0.0233(9) 0.0183(9) 0.0257(10) 0.000 0.000 0.000
In9 0.0156(8) 0.0144(8) 0.0167(8) 0.000 0.000 0.0018(6)
Ca1 0.0159(14) 0.0139(13) 0.0142(14) 0.000 0.000 0.000
Ca2 0.018(2) 0.020(2) 0.049(2) 0.000 0.000 0.000
Ca3 0.0163(14) 0.0106(13) 0.0165(14) 0.000 0.000 0.000
Ca4 0.0149(9) 0.0133(9) 0.0120(9) 0.000 0.000 0.0008(8)
Ca5 0.0136(6) 0.0147(6) 0.0135(7) -0.0013(5) 0.0011(5) -0.0001(5)

loop_
_atom_site_label
_atom_site_type_symbol
_atom_site_fract_x
_atom_site_fract_y
_atom_site_fract_z
_atom_site_U_iso_or_equiv
_atom_site_thermal_displace_type
_atom_site_occupancy
_atom_site_calc_flag
_atom_site_refinement_flags
_atom_site_disorder_group
In1 In 0.0000 0.40656(2) 0.34803(7) 0.0109(2) Uani 1 d S .
In2 In 0.15555(7) 0.31562(3) 1.0000 0.0144(2) Uani 1 d S .
In3 In 0.2500 0.2500 0.77834(7) 0.0156(2) Uani 1 d S .
In4 In 0.5000 0.29009(3) 0.64646(8) 0.0221(2) Uani 1 d S .
In5 In 0.5000 0.38976(5) 0.5000 0.0186(5) Uani 0.794(5) d SP .
In6 In 0.15519(10) 0.5000 0.25476(10) 0.0144(3) Uani 0.681(3) d SP .
In7 In 0.5000 0.57353(6) 0.0000 0.0197(5) Uani 0.751(5) d SP .
In8 In 0.2845(2) 0.5000 0.0000 0.0224(6) Uani 0.685(5) d SP .
In9 In 0.2526(2) 0.44410(6) 0.5000 0.0156(5) Uani 0.472(3) d SP .
Ca1 Ca 0.0000 0.20500(11) 1.0000 0.0146(6) Uani 1 d S .
Ca2 Ca 0.5000 0.5000 0.2777(4) 0.0292(8) Uani 1 d S .
Ca3 Ca 0.0000 0.42857(10) 0.0000 0.0145(6) Uani 1 d S .
Ca4 Ca 0.1928(2) 0.31601(7) 0.5000 0.0134(4) Uani 1 d S .
Ca5 Ca 0.30430(14) 0.38632(5) 0.20595(14) 0.0139(3) Uani 1 d . .
Li1 Li 0.0000 0.3118(5) 0.2270(14) 0.006(3) Uiso 1 d S .
Li2 Li 0.0000 0.5000 0.5000 0.018(7) Uiso 1 d S .

loop_
_atom_type_symbol
_atom_type_description
_atom_type_scat_dispersion_real
_atom_type_scat_dispersion_imag
_atom_type_scat_source
Li Li -0.0003 0.0001 'International Tables Vol C Tables 4.2.6.8 and 6.1.1.4'
Ca Ca 0.2262 0.3064 'International Tables Vol C Tables 4.2.6.8 and 6.1.1.4'
In In -0.7276 1.3100 'International Tables Vol C Tables 4.2.6.8 and 6.1.1.4'

loop_
_geom_angle_atom_site_label_1
_geom_angle_atom_site_label_2
_geom_angle_atom_site_label_3
_geom_angle
_geom_angle_site_symmetry_1
_geom_angle_site_symmetry_3
_geom_angle_publ_flag
Li1 In1 Li2 174.1(3) . . ?
Li1 In1 In6 125.9(2) . 2_565 ?
Li2 In1 In6 58.84(2) . 2_565 ?
Li1 In1 In6 125.9(2) . . ?
Li2 In1 In6 58.84(2) . . ?
In6 In1 In6 60.34(4) 2_565 . ?
Li1 In1 In1 116.3(3) . 10_556 ?
Li2 In1 In1 57.856(13) . 10_556 ?
In6 In1 In1 108.12(2) 2_565 10_556 ?
In6 In1 In1 108.12(2) . 10_556 ?
Li1 In1 In9 120.46(11) . . ?
Li2 In1 In9 57.60(3) . . ?
In6 In1 In9 107.62(4) 2_565 . ?
In6 In1 In9 59.54(3) . . ?
In1 In1 In9 60.06(2) 10_556 . ?
Li1 In1 In9 120.46(11) . 3_556 ?
Li2 In1 In9 57.60(3) . 3_556 ?
In6 In1 In9 59.54(3) 2_565 3_556 ?
In6 In1 In9 107.62(4) . 3_556 ?
In1 In1 In9 60.06(2) 10_556 3_556 ?
In9 In1 In9 107.34(5) . 3_556 ?
Li1 In1 Ca5 70.68(10) . 12 ?
Li2 In1 Ca5 111.18(3) . 12 ?
In6 In1 Ca5 63.06(3) 2_565 12 ?
In6 In1 Ca5 116.20(4) . 12 ?
In1 In1 Ca5 115.34(3) 10_556 12 ?
In9 In1 Ca5 168.79(4) . 12 ?
In9 In1 Ca5 63.07(3) 3_556 12 ?
Li1 In1 Ca5 70.68(10) . . ?
Li2 In1 Ca5 111.18(3) . . ?
In6 In1 Ca5 116.20(4) 2_565 . ?
In6 In1 Ca5 63.06(3) . . ?
In1 In1 Ca5 115.34(3) 10_556 . ?
In9 In1 Ca5 63.07(3) . . ?
In9 In1 Ca5 168.79(4) 3_556 . ?
Ca5 In1 Ca5 125.73(5) 12 . ?
Li1 In1 Ca4 64.8(2) . . ?
Li2 In1 Ca4 110.47(3) . . ?
In6 In1 Ca4 169.29(4) 2_565 . ?
In6 In1 Ca4 115.02(4) . . ?
In1 In1 Ca4 63.13(2) 10_556 . ?
In9 In1 Ca4 63.15(4) . . ?
In9 In1 Ca4 116.45(3) 3_556 . ?
Ca5 In1 Ca4 125.37(5) 12 . ?
Ca5 In1 Ca4 65.66(4) . . ?
Li1 In1 Ca4 64.8(2) . 3_556 ?
Li2 In1 Ca4 110.47(3) . 3_556 ?
In6 In1 Ca4 115.02(4) 2_565 3_556 ?
In6 In1 Ca4 169.29(4) . 3_556 ?
In1 In1 Ca4 63.13(2) 10_556 3_556 ?
In9 In1 Ca4 116.45(3) . 3_556 ?
In9 In1 Ca4 63.15(4) 3_556 3_556 ?
Ca5 In1 Ca4 65.66(4) 12 3_556 ?
Ca5 In1 Ca4 125.37(4) . 3_556 ?
Ca4 In1 Ca4 67.66(7) . 3_556 ?
Li1 In1 Ca3 73.0(3) . . ?
Li2 In1 Ca3 112.85(5) . . ?
In6 In1 Ca3 64.07(4) 2_565 . ?
In6 In1 Ca3 64.07(4) . . ?
In1 In1 Ca3 170.71(4) 10_556 . ?
In9 In1 Ca3 116.17(3) . . ?
In9 In1 Ca3 116.17(3) 3_556 . ?
Ca5 In1 Ca3 66.62(3) 12 . ?
Ca5 In1 Ca3 66.62(3) . . ?
Ca4 In1 Ca3 123.96(4) . . ?
Ca4 In1 Ca3 123.96(4) 3_556 . ?
Li1 In2 Li1 112.6(3) 10_556 1_556 ?
Li1 In2 In3 61.6(2) 10_556 . ?
Li1 In2 In3 141.2(3) 1_556 . ?
Li1 In2 In3 141.2(3) 10_556 13_557 ?
Li1 In2 In3 61.6(2) 1_556 13_557 ?
In3 In2 In3 97.90(3) . 13_557 ?
Li1 In2 In2 56.4(2) 10_556 3_557 ?
Li1 In2 In2 56.4(2) 1_556 3_557 ?
In3 In2 In2 108.182(14) . 3_557 ?
In3 In2 In2 108.182(14) 13_557 3_557 ?
Li1 In2 Ca5 146.0(3) 10_556 1_556 ?
Li1 In2 Ca5 74.2(2) 1_556 1_556 ?
In3 In2 Ca5 133.98(4) . 1_556 ?
In3 In2 Ca5 72.29(3) 13_557 1_556 ?
In2 In2 Ca5 117.67(3) 3_557 1_556 ?
Li1 In2 Ca5 74.2(2) 10_556 10_556 ?
Li1 In2 Ca5 146.0(3) 1_556 10_556 ?
In3 In2 Ca5 72.29(3) . 10_556 ?
In3 In2 Ca5 133.98(4) 13_557 10_556 ?
In2 In2 Ca5 117.67(3) 3_557 10_556 ?
Ca5 In2 Ca5 82.91(6) 1_556 10_556 ?
Li1 In2 Ca1 73.1(3) 10_556 . ?
Li1 In2 Ca1 73.1(3) 1_556 . ?
In3 In2 Ca1 68.56(2) . . ?
In3 In2 Ca1 68.56(2) 13_557 . ?
In2 In2 Ca1 62.19(3) 3_557 . ?
Ca5 In2 Ca1 137.48(3) 1_556 . ?
Ca5 In2 Ca1 137.48(3) 10_556 . ?
Li1 In2 Ca3 77.2(3) 10_556 1_556 ?
Li1 In2 Ca3 77.2(3) 1_556 1_556 ?
In3 In2 Ca3 131.041(14) . 1_556 ?
In3 In2 Ca3 131.041(14) 13_557 1_556 ?
In2 In2 Ca3 62.68(2) 3_557 1_556 ?
Ca5 In2 Ca3 71.97(3) 1_556 1_556 ?
Ca5 In2 Ca3 71.97(3) 10_556 1_556 ?
Ca1 In2 Ca3 124.87(4) . 1_556 ?
Li1 In2 Ca1 122.7(2) 10_556 13_557 ?
Li1 In2 Ca1 122.7(2) 1_556 13_557 ?
In3 In2 Ca1 66.47(3) . 13_557 ?
In3 In2 Ca1 66.47(3) 13_557 13_557 ?
In2 In2 Ca1 170.94(5) 3_557 13_557 ?
Ca5 In2 Ca1 68.54(4) 1_556 13_557 ?
Ca5 In2 Ca1 68.54(4) 10_556 13_557 ?
Ca1 In2 Ca1 108.75(3) . 13_557 ?
Ca3 In2 Ca1 126.38(6) 1_556 13_557 ?
Li1 In3 Li1 177.9(6) 10_556 13_556 ?
Li1 In3 In2 55.6(3) 10_556 . ?
Li1 In3 In2 126.3(3) 13_556 . ?
Li1 In3 In2 126.3(3) 10_556 13_557 ?
Li1 In3 In2 55.6(3) 13_556 13_557 ?
In2 In3 In2 82.10(3) . 13_557 ?
Li1 In3 In4 59.9(2) 10_556 6 ?
Li1 In3 In4 119.0(2) 13_556 6 ?
In2 In3 In4 106.47(2) . 6 ?
In2 In3 In4 112.98(2) 13_557 6 ?
Li1 In3 In4 119.0(2) 10_556 . ?
Li1 In3 In4 59.9(2) 13_556 . ?
In2 In3 In4 112.98(2) . . ?
In2 In3 In4 106.47(2) 13_557 . ?
In4 In3 In4 126.91(4) 6 . ?
Li1 In3 Ca4 64.0(3) 10_556 . ?
Li1 In3 Ca4 114.1(3) 13_556 . ?
In2 In3 Ca4 106.46(3) . . ?
In2 In3 Ca4 169.72(4) 13_557 . ?
In4 In3 Ca4 70.61(4) 6 . ?
In4 In3 Ca4 65.23(4) . . ?
Li1 In3 Ca4 114.1(3) 10_556 13_556 ?
Li1 In3 Ca4 64.0(3) 13_556 13_556 ?
In2 In3 Ca4 169.72(4) . 13_556 ?
In2 In3 Ca4 106.46(3) 13_557 13_556 ?
In4 In3 Ca4 65.23(4) 6 13_556 ?
In4 In3 Ca4 70.61(4) . 13_556 ?
Ca4 In3 Ca4 65.68(6) . 13_556 ?
Li1 In3 Ca1 114.2(3) 10_556 13_557 ?
Li1 In3 Ca1 67.3(3) 13_556 13_557 ?
In2 In3 Ca1 62.93(3) . 13_557 ?
In2 In3 Ca1 59.77(4) 13_557 13_557 ?
In4 In3 Ca1 166.92(3) 6 13_557 ?
In4 In3 Ca1 66.05(2) . 13_557 ?
Ca4 In3 Ca1 118.58(5) . 13_557 ?
Ca4 In3 Ca1 126.13(4) 13_556 13_557 ?
Li1 In3 Ca1 67.3(3) 10_556 . ?
Li1 In3 Ca1 114.2(3) 13_556 . ?
In2 In3 Ca1 59.77(4) . . ?
In2 In3 Ca1 62.93(3) 13_557 . ?
In4 In3 Ca1 66.05(2) 6 . ?
In4 In3 Ca1 166.92(3) . . ?
Ca4 In3 Ca1 126.13(4) . . ?
Ca4 In3 Ca1 118.58(5) 13_556 . ?
Ca1 In3 Ca1 101.07(3) 13_557 . ?
Li1 In3 Ca5 65.2(2) 10_556 10_556 ?
Li1 In3 Ca5 114.9(2) 13_556 10_556 ?
In2 In3 Ca5 56.08(3) . 10_556 ?
In2 In3 Ca5 119.45(3) 13_557 10_556 ?
In4 In3 Ca5 119.25(3) 6 10_556 ?
In4 In3 Ca5 63.30(3) . 10_556 ?
Ca4 In3 Ca5 63.39(4) . 10_556 ?
Ca4 In3 Ca5 121.46(4) 13_556 10_556 ?
Ca1 In3 Ca5 62.56(5) 13_557 10_556 ?
Ca1 In3 Ca5 113.88(5) . 10_556 ?
Li1 In3 Ca5 114.9(2) 10_556 13_556 ?
Li1 In3 Ca5 65.2(2) 13_556 13_556 ?
In2 In3 Ca5 119.45(3) . 13_556 ?
In2 In3 Ca5 56.08(3) 13_557 13_556 ?
In4 In3 Ca5 63.30(3) 6 13_556 ?
In4 In3 Ca5 119.25(3) . 13_556 ?
Ca4 In3 Ca5 121.46(4) . 13_556 ?
Ca4 In3 Ca5 63.39(4) 13_556 13_556 ?
Ca1 In3 Ca5 113.88(5) 13_557 13_556 ?
Ca1 In3 Ca5 62.56(5) . 13_556 ?
Ca5 In3 Ca5 174.96(5) 10_556 13_556 ?
Li1 In4 In4 115.6(3) 13_556 10_556 ?
Li1 In4 In3 59.31(8) 13_556 . ?
In4 In4 In3 116.55(2) 10_556 . ?
Li1 In4 In3 59.31(8) 13_556 15 ?
In4 In4 In3 116.55(2) 10_556 15 ?
In3 In4 In3 110.68(3) . 15 ?
Li1 In4 In5 176.1(3) 13_556 . ?
In4 In4 In5 60.42(2) 10_556 . ?
In3 In4 In5 121.77(2) . . ?
In3 In4 In5 121.77(2) 15 . ?
Li1 In4 Ca4 111.43(10) 13_556 . ?
In4 In4 Ca4 64.40(2) 10_556 . ?
In3 In4 Ca4 62.55(3) . . ?
In3 In4 Ca4 170.55(4) 15 . ?
In5 In4 Ca4 67.33(3) . . ?
Li1 In4 Ca4 111.43(10) 13_556 3_656 ?
In4 In4 Ca4 64.40(2) 10_556 3_656 ?
In3 In4 Ca4 170.55(4) . 3_656 ?
In3 In4 Ca4 62.55(3) 15 3_656 ?
In5 In4 Ca4 67.33(3) . 3_656 ?
Ca4 In4 Ca4 123.25(5) . 3_656 ?
Li1 In4 Ca5 117.6(2) 13_556 3_656 ?
In4 In4 Ca5 115.23(3) 10_556 3_656 ?
In3 In4 Ca5 120.92(4) . 3_656 ?
In3 In4 Ca5 67.11(3) 15 3_656 ?
In5 In4 Ca5 65.48(3) . 3_656 ?
Ca4 In4 Ca5 121.64(4) . 3_656 ?
Ca4 In4 Ca5 63.83(3) 3_656 3_656 ?
Li1 In4 Ca5 117.6(2) 13_556 10_556 ?
In4 In4 Ca5 115.23(3) 10_556 10_556 ?
In3 In4 Ca5 67.11(3) . 10_556 ?
In3 In4 Ca5 120.92(4) 15 10_556 ?
In5 In4 Ca5 65.48(3) . 10_556 ?
Ca4 In4 Ca5 63.83(3) . 10_556 ?
Ca4 In4 Ca5 121.64(4) 3_656 10_556 ?
Ca5 In4 Ca5 66.56(5) 3_656 10_556 ?
Li1 In4 Ca1 66.4(3) 13_556 13_557 ?
In4 In4 Ca1 177.94(5) 10_556 13_557 ?
In3 In4 Ca1 64.28(3) . 13_557 ?
In3 In4 Ca1 64.28(3) 15 13_557 ?
In5 In4 Ca1 117.53(5) . 13_557 ?
Ca4 In4 Ca1 115.13(2) . 13_557 ?
Ca4 In4 Ca1 115.13(2) 3_656 13_557 ?
Ca5 In4 Ca1 63.14(5) 3_656 13_557 ?
Ca5 In4 Ca1 63.14(5) 10_556 13_557 ?
Li1 In4 Ca4 59.5(2) 13_556 13_556 ?
In4 In4 Ca4 66.22(2) 10_556 13_556 ?
In3 In4 Ca4 59.36(3) . 13_556 ?
In3 In4 Ca4 109.77(4) 15 13_556 ?
In5 In4 Ca4 117.29(3) . 13_556 ?
Ca4 In4 Ca4 61.44(6) . 13_556 ?
Ca4 In4 Ca4 115.40(3) 3_656 13_556 ?
Ca5 In4 Ca4 176.86(4) 3_656 13_556 ?
Ca5 In4 Ca4 115.65(4) 10_556 13_556 ?
Ca1 In4 Ca4 115.47(4) 13_557 13_556 ?
Li1 In4 Ca4 59.5(2) 13_556 15 ?
In4 In4 Ca4 66.22(2) 10_556 15 ?
In3 In4 Ca4 109.77(4) . 15 ?
In3 In4 Ca4 59.36(3) 15 15 ?
In5 In4 Ca4 117.29(3) . 15 ?
Ca4 In4 Ca4 115.40(3) . 15 ?
Ca4 In4 Ca4 61.44(6) 3_656 15 ?
Ca5 In4 Ca4 115.65(4) 3_656 15 ?
Ca5 In4 Ca4 176.86(4) 10_556 15 ?
Ca1 In4 Ca4 115.47(4) 13_557 15 ?
Ca4 In4 Ca4 62.05(6) 13_556 15 ?
In9 In5 In9 119.30(8) 3_656 . ?
In9 In5 In4 116.06(3) 3_656 10_556 ?
In9 In5 In4 116.07(3) . 10_556 ?
In9 In5 In4 116.06(3) 3_656 . ?
In9 In5 In4 116.07(3) . . ?
In4 In5 In4 59.17(4) 10_556 . ?
In9 In5 Ca5 62.91(3) 3_656 3_656 ?
In9 In5 Ca5 118.76(3) . 3_656 ?
In4 In5 Ca5 113.10(4) 10_556 3_656 ?
In4 In5 Ca5 64.11(3) . 3_656 ?
In9 In5 Ca5 118.76(3) 3_656 . ?
In9 In5 Ca5 62.91(3) . . ?
In4 In5 Ca5 64.11(3) 10_556 . ?
In4 In5 Ca5 113.10(4) . . ?
Ca5 In5 Ca5 177.08(6) 3_656 . ?
In9 In5 Ca5 62.91(3) 3_656 12_655 ?
In9 In5 Ca5 118.76(3) . 12_655 ?
In4 In5 Ca5 64.11(3) 10_556 12_655 ?
In4 In5 Ca5 113.10(4) . 12_655 ?
Ca5 In5 Ca5 114.20(5) 3_656 12_655 ?
Ca5 In5 Ca5 65.72(5) . 12_655 ?
In9 In5 Ca5 118.76(3) 3_656 10_556 ?
In9 In5 Ca5 62.91(3) . 10_556 ?
In4 In5 Ca5 113.10(4) 10_556 10_556 ?
In4 In5 Ca5 64.11(3) . 10_556 ?
Ca5 In5 Ca5 65.72(5) 3_656 10_556 ?
Ca5 In5 Ca5 114.20(5) . 10_556 ?
Ca5 In5 Ca5 177.08(6) 12_655 10_556 ?
In9 In5 Ca4 177.73(6) 3_656 . ?
In9 In5 Ca4 62.97(4) . . ?
In4 In5 Ca4 62.04(3) 10_556 . ?
In4 In5 Ca4 62.04(3) . . ?
Ca5 In5 Ca4 116.31(3) 3_656 . ?
Ca5 In5 Ca4 61.92(3) . . ?
Ca5 In5 Ca4 116.31(3) 12_655 . ?
Ca5 In5 Ca4 61.92(3) 10_556 . ?
In9 In5 Ca4 62.97(4) 3_656 3_656 ?
In9 In5 Ca4 177.73(6) . 3_656 ?
In4 In5 Ca4 62.04(3) 10_556 3_656 ?
In4 In5 Ca4 62.04(3) . 3_656 ?
Ca5 In5 Ca4 61.92(3) 3_656 3_656 ?
Ca5 In5 Ca4 116.31(3) . 3_656 ?
Ca5 In5 Ca4 61.92(3) 12_655 3_656 ?
Ca5 In5 Ca4 116.31(3) 10_556 3_656 ?
Ca4 In5 Ca4 114.76(7) . 3_656 ?
In9 In5 Ca2 66.51(4) 3_656 9_666 ?
In9 In5 Ca2 66.51(4) . 9_666 ?
In4 In5 Ca2 171.67(6) 10_556 9_666 ?
In4 In5 Ca2 112.50(5) . 9_666 ?
Ca5 In5 Ca2 60.27(5) 3_656 9_666 ?
Ca5 In5 Ca2 122.41(5) . 9_666 ?
Ca5 In5 Ca2 122.41(5) 12_655 9_666 ?
Ca5 In5 Ca2 60.27(5) 10_556 9_666 ?
Ca4 In5 Ca2 115.17(3) . 9_666 ?
Ca4 In5 Ca2 115.17(3) 3_656 9_666 ?
In9 In5 Ca2 66.51(4) 3_656 . ?
In9 In5 Ca2 66.51(4) . . ?
In4 In5 Ca2 112.50(5) 10_556 . ?
In4 In5 Ca2 171.67(6) . . ?
Ca5 In5 Ca2 122.41(5) 3_656 . ?
Ca5 In5 Ca2 60.27(5) . . ?
Ca5 In5 Ca2 60.27(5) 12_655 . ?
Ca5 In5 Ca2 122.41(5) 10_556 . ?
Ca4 In5 Ca2 115.17(3) . . ?
Ca4 In5 Ca2 115.17(3) 3_656 . ?
Ca2 In5 Ca2 75.83(11) 9_666 . ?
In8 In6 Li2 174.67(5) . . ?
In8 In6 In1 120.08(3) . 2_565 ?
Li2 In6 In1 58.12(2) . 2_565 ?
In8 In6 In1 120.08(3) . . ?
Li2 In6 In1 58.12(2) . . ?
In1 In6 In1 107.54(4) 2_565 . ?
In8 In6 In9 126.42(5) . 11_565 ?
Li2 In6 In9 57.90(3) . 11_565 ?
In1 In6 In9 61.00(3) 2_565 11_565 ?
In1 In6 In9 107.05(4) . 11_565 ?
In8 In6 In9 126.42(5) . . ?
Li2 In6 In9 57.90(3) . . ?
In1 In6 In9 107.05(4) 2_565 . ?
In1 In6 In9 61.00(3) . . ?
In9 In6 In9 57.67(5) 11_565 . ?
In8 In6 In6 116.24(4) . 2_565 ?
Li2 In6 In6 58.43(2) . 2_565 ?
In1 In6 In6 59.83(2) 2_565 2_565 ?
In1 In6 In6 59.83(2) . 2_565 ?
In9 In6 In6 108.38(3) 11_565 2_565 ?
In9 In6 In6 108.38(3) . 2_565 ?
In8 In6 Ca5 71.03(3) . 11_565 ?
Li2 In6 Ca5 110.74(3) . 11_565 ?
In1 In6 Ca5 63.22(3) 2_565 11_565 ?
In1 In6 Ca5 168.86(4) . 11_565 ?
In9 In6 Ca5 63.55(4) 11_565 11_565 ?
In9 In6 Ca5 114.25(5) . 11_565 ?
In6 In6 Ca5 115.89(3) 2_565 11_565 ?
In8 In6 Ca5 71.03(3) . . ?
Li2 In6 Ca5 110.74(3) . . ?
In1 In6 Ca5 168.86(4) 2_565 . ?
In1 In6 Ca5 63.22(3) . . ?
In9 In6 Ca5 114.25(5) 11_565 . ?
In9 In6 Ca5 63.55(4) . . ?
In6 In6 Ca5 115.89(3) 2_565 . ?
Ca5 In6 Ca5 125.12(6) 11_565 . ?
In8 In6 Ca2 67.69(8) . . ?
Li2 In6 Ca2 117.64(8) . . ?
In1 In6 Ca2 118.69(4) 2_565 . ?
In1 In6 Ca2 118.69(4) . . ?
In9 In6 Ca2 68.25(7) 11_565 . ?
In9 In6 Ca2 68.25(7) . . ?
In6 In6 Ca2 176.07(7) 2_565 . ?
Ca5 In6 Ca2 64.81(3) 11_565 . ?
Ca5 In6 Ca2 64.81(3) . . ?
In8 In6 Ca3 62.36(3) . . ?
Li2 In6 Ca3 113.32(3) . . ?
In1 In6 Ca3 115.94(4) 2_565 . ?
In1 In6 Ca3 65.34(3) . . ?
In9 In6 Ca3 171.22(4) 11_565 . ?
In9 In6 Ca3 118.51(5) . . ?
In6 In6 Ca3 64.42(2) 2_565 . ?
Ca5 In6 Ca3 123.45(5) 11_565 . ?
Ca5 In6 Ca3 67.10(4) . . ?
Ca2 In6 Ca3 118.73(6) . . ?
In8 In6 Ca3 62.36(3) . 9_565 ?
Li2 In6 Ca3 113.32(3) . 9_565 ?
In1 In6 Ca3 65.34(3) 2_565 9_565 ?
In1 In6 Ca3 115.94(4) . 9_565 ?
In9 In6 Ca3 118.51(5) 11_565 9_565 ?
In9 In6 Ca3 171.22(4) . 9_565 ?
In6 In6 Ca3 64.42(2) 2_565 9_565 ?
Ca5 In6 Ca3 67.10(4) 11_565 9_565 ?
Ca5 In6 Ca3 123.45(5) . 9_565 ?
Ca2 In6 Ca3 118.73(6) . 9_565 ?
Ca3 In6 Ca3 63.98(8) . 9_565 ?
In8 In7 In8 95.42(6) . 9_665 ?
In8 In7 Ca5 134.78(4) . 2_665 ?
In8 In7 Ca5 76.33(3) 9_665 2_665 ?
In8 In7 Ca5 76.33(3) . 4_565 ?
In8 In7 Ca5 134.78(4) 9_665 4_565 ?
Ca5 In7 Ca5 139.30(7) 2_665 4_565 ?
In8 In7 Ca5 76.33(3) . 11_565 ?
In8 In7 Ca5 134.78(4) 9_665 11_565 ?
Ca5 In7 Ca5 78.96(6) 2_665 11_565 ?
Ca5 In7 Ca5 87.11(6) 4_565 11_565 ?
In8 In7 Ca5 134.78(4) . 9_665 ?
In8 In7 Ca5 76.33(3) 9_665 9_665 ?
Ca5 In7 Ca5 87.11(6) 2_665 9_665 ?
Ca5 In7 Ca5 78.96(6) 4_565 9_665 ?
Ca5 In7 Ca5 139.30(7) 11_565 9_665 ?
In8 In7 Ca2 67.65(3) . 9_665 ?
In8 In7 Ca2 67.65(3) 9_665 9_665 ?
Ca5 In7 Ca2 139.91(3) 2_665 9_665 ?
Ca5 In7 Ca2 68.17(4) 4_565 9_665 ?
Ca5 In7 Ca2 139.91(3) 11_565 9_665 ?
Ca5 In7 Ca2 68.17(4) 9_665 9_665 ?
In8 In7 Ca2 67.65(3) . . ?
In8 In7 Ca2 67.65(3) 9_665 . ?
Ca5 In7 Ca2 68.17(4) 2_665 . ?
Ca5 In7 Ca2 139.91(3) 4_565 . ?
Ca5 In7 Ca2 68.17(4) 11_565 . ?
Ca5 In7 Ca2 139.91(3) 9_665 . ?
Ca2 In7 Ca2 111.16(9) 9_665 . ?
In8 In7 Ca1 132.29(3) . 5_554 ?
In8 In7 Ca1 132.29(3) 9_665 5_554 ?
Ca5 In7 Ca1 69.65(4) 2_665 5_554 ?
Ca5 In7 Ca1 69.65(4) 4_565 5_554 ?
Ca5 In7 Ca1 69.65(4) 11_565 5_554 ?
Ca5 In7 Ca1 69.65(4) 9_665 5_554 ?
Ca2 In7 Ca1 124.42(4) 9_665 5_554 ?
Ca2 In7 Ca1 124.42(4) . 5_554 ?
In7 In8 In7 84.58(6) . 9_665 ?
In7 In8 In6 109.09(2) . 10 ?
In7 In8 In6 109.09(2) 9_665 10 ?
In7 In8 In6 109.09(2) . . ?
In7 In8 In6 109.09(2) 9_665 . ?
In6 In8 In6 127.53(7) 10 . ?
In7 In8 Ca3 171.51(6) . . ?
In7 In8 Ca3 103.92(4) 9_665 . ?
In6 In8 Ca3 68.45(3) 10 . ?
In6 In8 Ca3 68.45(3) . . ?
In7 In8 Ca3 103.92(4) . 9_565 ?
In7 In8 Ca3 171.51(6) 9_665 9_565 ?
In6 In8 Ca3 68.45(3) 10 9_565 ?
In6 In8 Ca3 68.45(3) . 9_565 ?
Ca3 In8 Ca3 67.59(8) . 9_565 ?
In7 In8 Ca2 63.57(4) . . ?
In7 In8 Ca2 63.57(4) 9_665 . ?
In6 In8 Ca2 169.25(7) 10 . ?
In6 In8 Ca2 63.23(5) . . ?
Ca3 In8 Ca2 120.00(4) . . ?
Ca3 In8 Ca2 120.00(4) 9_565 . ?
In7 In8 Ca2 63.57(4) . 9_665 ?
In7 In8 Ca2 63.57(4) 9_665 9_665 ?
In6 In8 Ca2 63.23(5) 10 9_665 ?
In6 In8 Ca2 169.25(7) . 9_665 ?
Ca3 In8 Ca2 120.00(4) . 9_665 ?
Ca3 In8 Ca2 120.00(4) 9_565 9_665 ?
Ca2 In8 Ca2 106.02(9) . 9_665 ?
In7 In8 Ca5 53.84(3) . 11_565 ?
In7 In8 Ca5 120.73(5) 9_665 11_565 ?
In6 In8 Ca5 122.49(3) 10 11_565 ?
In6 In8 Ca5 60.66(2) . 11_565 ?
Ca3 In8 Ca5 119.96(5) . 11_565 ?
Ca3 In8 Ca5 65.76(4) 9_565 11_565 ?
Ca2 In8 Ca5 60.69(3) . 11_565 ?
Ca2 In8 Ca5 115.16(4) 9_665 11_565 ?
In7 In8 Ca5 53.84(3) . 4_565 ?
In7 In8 Ca5 120.73(5) 9_665 4_565 ?
In6 In8 Ca5 60.66(2) 10 4_565 ?
In6 In8 Ca5 122.49(3) . 4_565 ?
Ca3 In8 Ca5 119.96(5) . 4_565 ?
Ca3 In8 Ca5 65.76(4) 9_565 4_565 ?
Ca2 In8 Ca5 115.16(4) . 4_565 ?
Ca2 In8 Ca5 60.69(3) 9_665 4_565 ?
Ca5 In8 Ca5 69.86(5) 11_565 4_565 ?
In7 In8 Ca5 120.73(5) . 10 ?
In7 In8 Ca5 53.84(3) 9_665 10 ?
In6 In8 Ca5 60.66(2) 10 10 ?
In6 In8 Ca5 122.49(3) . 10 ?
Ca3 In8 Ca5 65.76(4) . 10 ?
Ca3 In8 Ca5 119.96(5) 9_565 10 ?
Ca2 In8 Ca5 115.16(4) . 10 ?
Ca2 In8 Ca5 60.69(3) 9_665 10 ?
Ca5 In8 Ca5 173.87(7) 11_565 10 ?
Ca5 In8 Ca5 109.79(5) 4_565 10 ?
In7 In8 Ca5 120.73(5) . . ?
In7 In8 Ca5 53.84(3) 9_665 . ?
In6 In8 Ca5 122.49(3) 10 . ?
In6 In8 Ca5 60.66(2) . . ?
Ca3 In8 Ca5 65.76(4) . . ?
Ca3 In8 Ca5 119.96(5) 9_565 . ?
Ca2 In8 Ca5 60.69(3) . . ?
Ca2 In8 Ca5 115.16(4) 9_665 . ?
Ca5 In8 Ca5 109.79(5) 11_565 . ?
Ca5 In8 Ca5 173.87(7) 4_565 . ?
Ca5 In8 Ca5 69.86(5) 10 . ?
In5 In9 Li2 179.81(5) . . ?
In5 In9 In9 120.35(4) . 11_565 ?
Li2 In9 In9 59.46(3) . 11_565 ?
In5 In9 In6 121.05(3) . 10_556 ?
Li2 In9 In6 58.90(3) . 10_556 ?
In9 In9 In6 61.17(3) 11_565 10_556 ?
In5 In9 In6 121.05(3) . . ?
Li2 In9 In6 58.90(3) . . ?
In9 In9 In6 61.17(3) 11_565 . ?
In6 In9 In6 109.64(5) 10_556 . ?
In5 In9 In1 122.28(5) . . ?
Li2 In9 In1 57.88(3) . . ?
In9 In9 In1 108.61(3) 11_565 . ?
In6 In9 In1 107.93(5) 10_556 . ?
In6 In9 In1 59.46(3) . . ?
In5 In9 In1 122.28(5) . 10_556 ?
Li2 In9 In1 57.88(3) . 10_556 ?
In9 In9 In1 108.61(3) 11_565 10_556 ?
In6 In9 In1 59.46(3) 10_556 10_556 ?
In6 In9 In1 107.93(5) . 10_556 ?
In1 In9 In1 59.89(4) . 10_556 ?
In5 In9 Ca5 69.13(4) . . ?
Li2 In9 Ca5 110.93(4) . . ?
In9 In9 Ca5 116.63(3) 11_565 . ?
In6 In9 Ca5 169.67(6) 10_556 . ?
In6 In9 Ca5 62.83(3) . . ?
In1 In9 Ca5 62.50(3) . . ?
In1 In9 Ca5 114.71(5) 10_556 . ?
In5 In9 Ca5 69.13(4) . 10_556 ?
Li2 In9 Ca5 110.93(4) . 10_556 ?
In9 In9 Ca5 116.63(3) 11_565 10_556 ?
In6 In9 Ca5 62.83(3) 10_556 10_556 ?
In6 In9 Ca5 169.67(6) . 10_556 ?
In1 In9 Ca5 114.71(5) . 10_556 ?
In1 In9 Ca5 62.50(3) 10_556 10_556 ?
Ca5 In9 Ca5 123.58(7) . 10_556 ?
In5 In9 Ca4 69.58(5) . . ?
Li2 In9 Ca4 110.61(6) . . ?
In9 In9 Ca4 170.07(4) 11_565 . ?
In6 In9 Ca4 114.88(4) 10_556 . ?
In6 In9 Ca4 114.88(4) . . ?
In1 In9 Ca4 63.05(4) . . ?
In1 In9 Ca4 63.05(4) 10_556 . ?
Ca5 In9 Ca4 65.45(3) . . ?
Ca5 In9 Ca4 65.45(3) 10_556 . ?
In5 In9 Ca2 67.98(4) . 9_666 ?
Li2 In9 Ca2 111.88(4) . 9_666 ?
In9 In9 Ca2 66.15(3) 11_565 9_666 ?
In6 In9 Ca2 60.59(5) 10_556 9_666 ?
In6 In9 Ca2 121.62(6) . 9_666 ?
In1 In9 Ca2 168.49(5) . 9_666 ?
In1 In9 Ca2 111.09(5) 10_556 9_666 ?
Ca5 In9 Ca2 128.88(6) . 9_666 ?
Ca5 In9 Ca2 62.16(5) 10_556 9_666 ?
Ca4 In9 Ca2 120.94(5) . 9_666 ?
In5 In9 Ca2 67.98(4) . . ?
Li2 In9 Ca2 111.88(4) . . ?
In9 In9 Ca2 66.15(3) 11_565 . ?
In6 In9 Ca2 121.62(6) 10_556 . ?
In6 In9 Ca2 60.59(5) . . ?
In1 In9 Ca2 111.09(5) . . ?
In1 In9 Ca2 168.49(5) 10_556 . ?
Ca5 In9 Ca2 62.16(5) . . ?
Ca5 In9 Ca2 128.88(6) 10_556 . ?
Ca4 In9 Ca2 120.94(5) . . ?
Ca2 In9 Ca2 76.80(11) 9_666 . ?
In2 Ca1 In2 55.62(5) . 3_557 ?
In2 Ca1 In2 126.87(7) . 15_455 ?
In2 Ca1 In2 71.25(3) 3_557 15_455 ?
In2 Ca1 In2 71.25(3) . 13_557 ?
In2 Ca1 In2 126.87(7) 3_557 13_557 ?
In2 Ca1 In2 161.87(10) 15_455 13_557 ?
In2 Ca1 In7 152.19(3) . 5_446 ?
In2 Ca1 In7 152.19(3) 3_557 5_446 ?
In2 Ca1 In7 80.94(5) 15_455 5_446 ?
In2 Ca1 In7 80.94(5) 13_557 5_446 ?
In2 Ca1 In3 51.67(3) . 13_557 ?
In2 Ca1 In3 91.68(6) 3_557 13_557 ?
In2 Ca1 In3 137.73(2) 15_455 13_557 ?
In2 Ca1 In3 50.600(10) 13_557 13_557 ?
In7 Ca1 In3 109.51(4) 5_446 13_557 ?
In2 Ca1 In3 91.68(6) . 15_455 ?
In2 Ca1 In3 51.67(3) 3_557 15_455 ?
In2 Ca1 In3 50.600(10) 15_455 15_455 ?
In2 Ca1 In3 137.73(2) 13_557 15_455 ?
In7 Ca1 In3 109.51(4) 5_446 15_455 ?
In3 Ca1 In3 140.98(9) 13_557 15_455 ?
In2 Ca1 In3 91.68(6) . 3_557 ?
In2 Ca1 In3 51.67(3) 3_557 3_557 ?
In2 Ca1 In3 50.600(10) 15_455 3_557 ?
In2 Ca1 In3 137.73(2) 13_557 3_557 ?
In7 Ca1 In3 109.51(4) 5_446 3_557 ?
In3 Ca1 In3 88.22(3) 13_557 3_557 ?
In3 Ca1 In3 78.93(3) 15_455 3_557 ?
In2 Ca1 In3 51.67(3) . . ?
In2 Ca1 In3 91.68(6) 3_557 . ?
In2 Ca1 In3 137.73(2) 15_455 . ?
In2 Ca1 In3 50.600(10) 13_557 . ?
In7 Ca1 In3 109.51(4) 5_446 . ?
In3 Ca1 In3 78.93(3) 13_557 . ?
In3 Ca1 In3 88.22(3) 15_455 . ?
In3 Ca1 In3 140.98(9) 3_557 . ?
In2 Ca1 In4 88.18(4) . 13_557 ?
In2 Ca1 In4 88.18(4) 3_557 13_557 ?
In2 Ca1 In4 90.324(6) 15_455 13_557 ?
In2 Ca1 In4 90.324(6) 13_557 13_557 ?
In7 Ca1 In4 92.06(5) 5_446 13_557 ?
In3 Ca1 In4 49.672(13) 13_557 13_557 ?
In3 Ca1 In4 128.55(4) 15_455 13_557 ?
In3 Ca1 In4 49.672(13) 3_557 13_557 ?
In3 Ca1 In4 128.55(4) . 13_557 ?
In2 Ca1 In4 88.18(4) . 6 ?
In2 Ca1 In4 88.18(4) 3_557 6 ?
In2 Ca1 In4 90.324(6) 15_455 6 ?
In2 Ca1 In4 90.324(6) 13_557 6 ?
In7 Ca1 In4 92.06(5) 5_446 6 ?
In3 Ca1 In4 128.55(4) 13_557 6 ?
In3 Ca1 In4 49.672(13) 15_455 6 ?
In3 Ca1 In4 128.55(4) 3_557 6 ?
In3 Ca1 In4 49.672(13) . 6 ?
In4 Ca1 In4 175.88(10) 13_557 6 ?
In2 Ca1 Li1 46.9(2) . 1_556 ?
In2 Ca1 Li1 46.9(2) 3_557 1_556 ?
In2 Ca1 Li1 96.99(4) 15_455 1_556 ?
In2 Ca1 Li1 96.99(4) 13_557 1_556 ?
In7 Ca1 Li1 140.6(2) 5_446 1_556 ?
In3 Ca1 Li1 48.58(9) 13_557 1_556 ?
In3 Ca1 Li1 98.4(2) 15_455 1_556 ?
In3 Ca1 Li1 48.58(9) 3_557 1_556 ?
In3 Ca1 Li1 98.4(2) . 1_556 ?
In4 Ca1 Li1 48.5(2) 13_557 1_556 ?
In4 Ca1 Li1 127.3(2) 6 1_556 ?
In6 Ca2 In6 172.15(14) . 2_665 ?
In6 Ca2 In7 86.76(6) . 9_665 ?
In6 Ca2 In7 86.76(6) 2_665 9_665 ?
In6 Ca2 In7 86.76(6) . . ?
In6 Ca2 In7 86.76(6) 2_665 . ?
In7 Ca2 In7 68.84(9) 9_665 . ?
In6 Ca2 In8 49.08(4) . . ?
In6 Ca2 In8 123.06(11) 2_665 . ?
In7 Ca2 In8 48.79(5) 9_665 . ?
In7 Ca2 In8 48.79(5) . . ?
In6 Ca2 In8 123.06(11) . 9_665 ?
In6 Ca2 In8 49.08(4) 2_665 9_665 ?
In7 Ca2 In8 48.79(5) 9_665 9_665 ?
In7 Ca2 In8 48.79(5) . 9_665 ?
In8 Ca2 In8 73.98(9) . 9_665 ?
In6 Ca2 Ca5 121.09(4) . 2_665 ?
In6 Ca2 Ca5 57.05(2) 2_665 2_665 ?
In7 Ca2 Ca5 107.43(10) 9_665 2_665 ?
In7 Ca2 Ca5 50.89(4) . 2_665 ?
In8 Ca2 Ca5 99.17(8) . 2_665 ?
In8 Ca2 Ca5 61.30(5) 9_665 2_665 ?
In6 Ca2 Ca5 57.05(2) . . ?
In6 Ca2 Ca5 121.09(4) 2_665 . ?
In7 Ca2 Ca5 50.89(4) 9_665 . ?
In7 Ca2 Ca5 107.43(10) . . ?
In8 Ca2 Ca5 61.30(5) . . ?
In8 Ca2 Ca5 99.17(8) 9_665 . ?
Ca5 Ca2 Ca5 156.83(14) 2_665 . ?
In6 Ca2 Ca5 57.05(2) . 11_565 ?
In6 Ca2 Ca5 121.09(4) 2_665 11_565 ?
In7 Ca2 Ca5 107.43(10) 9_665 11_565 ?
In7 Ca2 Ca5 50.89(4) . 11_565 ?
In8 Ca2 Ca5 61.30(5) . 11_565 ?
In8 Ca2 Ca5 99.17(8) 9_665 11_565 ?
Ca5 Ca2 Ca5 64.20(5) 2_665 11_565 ?
Ca5 Ca2 Ca5 110.76(6) . 11_565 ?
In6 Ca2 Ca5 121.09(4) . 12_655 ?
In6 Ca2 Ca5 57.05(3) 2_665 12_655 ?
In7 Ca2 Ca5 50.89(4) 9_665 12_655 ?
In7 Ca2 Ca5 107.43(10) . 12_655 ?
In8 Ca2 Ca5 99.17(8) . 12_655 ?
In8 Ca2 Ca5 61.30(5) 9_665 12_655 ?
Ca5 Ca2 Ca5 110.76(6) 2_665 12_655 ?
Ca5 Ca2 Ca5 64.20(5) . 12_655 ?
Ca5 Ca2 Ca5 156.83(14) 11_565 12_655 ?
In6 Ca2 In9 135.42(10) . 9_666 ?
In6 Ca2 In9 51.16(3) 2_665 9_666 ?
In7 Ca2 In9 137.82(4) 9_665 9_666 ?
In7 Ca2 In9 106.49(3) . 9_666 ?
In8 Ca2 In9 154.16(6) . 9_666 ?
In8 Ca2 In9 95.29(3) 9_665 9_666 ?
Ca5 Ca2 In9 55.61(3) 2_665 9_666 ?
Ca5 Ca2 In9 144.52(9) . 9_666 ?
Ca5 Ca2 In9 98.55(5) 11_565 9_666 ?
Ca5 Ca2 In9 95.78(4) 12_655 9_666 ?
In6 Ca2 In9 51.16(3) . . ?
In6 Ca2 In9 135.42(9) 2_665 . ?
In7 Ca2 In9 106.49(3) 9_665 . ?
In7 Ca2 In9 137.81(4) . . ?
In8 Ca2 In9 95.29(3) . . ?
In8 Ca2 In9 154.16(6) 9_665 . ?
Ca5 Ca2 In9 144.52(9) 2_665 . ?
Ca5 Ca2 In9 55.61(3) . . ?
Ca5 Ca2 In9 95.78(4) 11_565 . ?
Ca5 Ca2 In9 98.55(5) 12_655 . ?
In9 Ca2 In9 103.20(11) 9_666 . ?
In2 Ca3 In2 54.64(5) 3_556 1_554 ?
In2 Ca3 In8 151.11(6) 3_556 . ?
In2 Ca3 In8 96.48(3) 1_554 . ?
In2 Ca3 In8 96.48(3) 3_556 9_565 ?
In2 Ca3 In8 151.11(6) 1_554 9_565 ?
In8 Ca3 In8 112.41(8) . 9_565 ?
In2 Ca3 In6 131.98(4) 3_556 . ?
In2 Ca3 In6 105.82(2) 1_554 . ?
In8 Ca3 In6 49.19(3) . . ?
In8 Ca3 In6 93.68(6) 9_565 . ?
In2 Ca3 In6 105.82(2) 3_556 2_565 ?
In2 Ca3 In6 131.98(4) 1_554 2_565 ?
In8 Ca3 In6 93.68(6) . 2_565 ?
In8 Ca3 In6 49.19(3) 9_565 2_565 ?
In6 Ca3 In6 51.16(4) . 2_565 ?
In2 Ca3 In6 105.82(2) 3_556 9_565 ?
In2 Ca3 In6 131.98(4) 1_554 9_565 ?
In8 Ca3 In6 93.68(6) . 9_565 ?
In8 Ca3 In6 49.19(3) 9_565 9_565 ?
In6 Ca3 In6 116.02(8) . 9_565 ?
In6 Ca3 In6 93.77(6) 2_565 9_565 ?
In2 Ca3 In6 131.98(4) 3_556 10 ?
In2 Ca3 In6 105.82(2) 1_554 10 ?
In8 Ca3 In6 49.19(3) . 10 ?
In8 Ca3 In6 93.68(6) 9_565 10 ?
In6 Ca3 In6 93.77(6) . 10 ?
In6 Ca3 In6 116.02(8) 2_565 10 ?
In6 Ca3 In6 51.16(4) 9_565 10 ?
In2 Ca3 In1 81.75(4) 3_556 . ?
In2 Ca3 In1 81.75(4) 1_554 . ?
In8 Ca3 In1 95.15(2) . . ?
In8 Ca3 In1 95.15(2) 9_565 . ?
In6 Ca3 In1 50.59(2) . . ?
In6 Ca3 In1 50.59(2) 2_565 . ?
In6 Ca3 In1 143.71(5) 9_565 . ?
In6 Ca3 In1 143.71(5) 10 . ?
In2 Ca3 In1 81.75(4) 3_556 10 ?
In2 Ca3 In1 81.75(4) 1_554 10 ?
In8 Ca3 In1 95.15(2) . 10 ?
In8 Ca3 In1 95.15(2) 9_565 10 ?
In6 Ca3 In1 143.71(5) . 10 ?
In6 Ca3 In1 143.71(5) 2_565 10 ?
In6 Ca3 In1 50.59(2) 9_565 10 ?
In6 Ca3 In1 50.59(2) 10 10 ?
In1 Ca3 In1 161.41(9) . 10 ?
In2 Ca3 Ca3 152.68(2) 3_556 9_565 ?
In2 Ca3 Ca3 152.68(2) 1_554 9_565 ?
In8 Ca3 Ca3 56.21(4) . 9_565 ?
In8 Ca3 Ca3 56.21(4) 9_565 9_565 ?
In6 Ca3 Ca3 58.01(4) . 9_565 ?
In6 Ca3 Ca3 58.01(4) 2_565 9_565 ?
In6 Ca3 Ca3 58.01(4) 9_565 9_565 ?
In6 Ca3 Ca3 58.01(4) 10 9_565 ?
In1 Ca3 Ca3 99.29(4) . 9_565 ?
In1 Ca3 Ca3 99.29(4) 10 9_565 ?
In2 Ca3 Ca5 51.80(3) 3_556 3 ?
In2 Ca3 Ca5 95.86(6) 1_554 3 ?
In8 Ca3 Ca5 144.48(4) . 3 ?
In8 Ca3 Ca5 60.61(3) 9_565 3 ?
In6 Ca3 Ca5 153.16(5) . 3 ?
In6 Ca3 Ca5 102.38(3) 2_565 3 ?
In6 Ca3 Ca5 54.24(2) 9_565 3 ?
In6 Ca3 Ca5 95.36(3) 10 3 ?
In1 Ca3 Ca5 119.54(4) . 3 ?
In1 Ca3 Ca5 54.06(2) 10 3 ?
Ca3 Ca3 Ca5 106.89(4) 9_565 3 ?
Li1 Ca4 Li1 111.0(3) . 10_556 ?
Li1 Ca4 In3 140.4(2) . . ?
Li1 Ca4 In3 52.1(2) 10_556 . ?
Li1 Ca4 In3 52.1(2) . 13_556 ?
Li1 Ca4 In3 140.4(2) 10_556 13_556 ?
In3 Ca4 In3 114.32(6) . 13_556 ?
Li1 Ca4 In1 94.6(2) . 10_556 ?
Li1 Ca4 In1 48.4(2) 10_556 10_556 ?
In3 Ca4 In1 94.19(2) . 10_556 ?
In3 Ca4 In1 146.35(5) 13_556 10_556 ?
Li1 Ca4 In1 48.4(2) . . ?
Li1 Ca4 In1 94.6(2) 10_556 . ?
In3 Ca4 In1 146.35(5) . . ?
In3 Ca4 In1 94.19(2) 13_556 . ?
In1 Ca4 In1 53.74(4) 10_556 . ?
Li1 Ca4 In9 97.5(2) . . ?
Li1 Ca4 In9 97.5(2) 10_556 . ?
In3 Ca4 In9 118.63(3) . . ?
In3 Ca4 In9 118.63(3) 13_556 . ?
In1 Ca4 In9 53.81(4) 10_556 . ?
In1 Ca4 In9 53.81(4) . . ?
Li1 Ca4 In4 147.9(2) . . ?
Li1 Ca4 In4 97.74(15) 10_556 . ?
In3 Ca4 In4 52.23(2) . . ?
In3 Ca4 In4 96.52(5) 13_556 . ?
In1 Ca4 In4 115.63(4) 10_556 . ?
In1 Ca4 In4 145.39(7) . . ?
In9 Ca4 In4 92.47(5) . . ?
Li1 Ca4 In4 97.74(15) . 10_556 ?
Li1 Ca4 In4 147.9(2) 10_556 10_556 ?
In3 Ca4 In4 96.52(5) . 10_556 ?
In3 Ca4 In4 52.23(2) 13_556 10_556 ?
In1 Ca4 In4 145.39(7) 10_556 10_556 ?
In1 Ca4 In4 115.63(4) . 10_556 ?
In9 Ca4 In4 92.48(5) . 10_556 ?
In4 Ca4 In4 51.20(4) . 10_556 ?
Li1 Ca4 In5 119.6(2) . . ?
Li1 Ca4 In5 119.6(2) 10_556 . ?
In3 Ca4 In5 97.87(4) . . ?
In3 Ca4 In5 97.87(4) 13_556 . ?
In1 Ca4 In5 95.35(5) 10_556 . ?
In1 Ca4 In5 95.35(5) . . ?
In9 Ca4 In5 47.45(4) . . ?
In4 Ca4 In5 50.63(3) . . ?
In4 Ca4 In5 50.63(3) 10_556 . ?
Li1 Ca4 Ca4 98.2(2) . 13_556 ?
Li1 Ca4 Ca4 98.2(2) 10_556 13_556 ?
In3 Ca4 Ca4 57.16(3) . 13_556 ?
In3 Ca4 Ca4 57.16(3) 13_556 13_556 ?
In1 Ca4 Ca4 146.61(6) 10_556 13_556 ?
In1 Ca4 Ca4 146.61(6) . 13_556 ?
In9 Ca4 Ca4 152.07(10) . 13_556 ?
In4 Ca4 Ca4 62.61(5) . 13_556 ?
In4 Ca4 Ca4 62.61(5) 10_556 13_556 ?
In5 Ca4 Ca4 104.62(8) . 13_556 ?
Li1 Ca4 Ca5 148.7(2) . 10_556 ?
Li1 Ca4 Ca5 61.1(2) 10_556 10_556 ?
In3 Ca4 Ca5 61.78(2) . 10_556 ?
In3 Ca4 Ca5 152.97(7) 13_556 10_556 ?
In1 Ca4 Ca5 56.60(3) 10_556 10_556 ?
In1 Ca4 Ca5 100.55(5) . 10_556 ?
In9 Ca4 Ca5 56.89(3) . 10_556 ?
In4 Ca4 Ca5 59.07(3) . 10_556 ?
In4 Ca4 Ca5 100.79(6) 10_556 10_556 ?
In5 Ca4 Ca5 58.51(4) . 10_556 ?
Ca4 Ca4 Ca5 112.66(5) 13_556 10_556 ?
In7 Ca5 In2 92.50(4) 9_665 1_554 ?
In7 Ca5 In6 94.04(5) 9_665 . ?
In2 Ca5 In6 114.64(5) 1_554 . ?
In7 Ca5 In1 143.69(5) 9_665 . ?
In2 Ca5 In1 87.88(4) 1_554 . ?
In6 Ca5 In1 53.72(3) . . ?
In7 Ca5 In9 123.16(6) 9_665 . ?
In2 Ca5 In9 141.01(5) 1_554 . ?
In6 Ca5 In9 53.62(4) . . ?
In1 Ca5 In9 54.43(4) . . ?
In7 Ca5 In4 101.24(4) 9_665 10_556 ?
In2 Ca5 In4 96.54(4) 1_554 10_556 ?
In6 Ca5 In4 144.60(5) . 10_556 ?
In1 Ca5 In4 114.80(4) . 10_556 ?
In9 Ca5 In4 91.68(4) . 10_556 ?
In7 Ca5 In5 102.99(4) 9_665 . ?
In2 Ca5 In5 145.36(5) 1_554 . ?
In6 Ca5 In5 95.20(4) . . ?
In1 Ca5 In5 96.86(4) . . ?
In9 Ca5 In5 47.96(3) . . ?
In4 Ca5 In5 50.41(3) 10_556 . ?
In7 Ca5 Li1 139.7(2) 9_665 . ?
In2 Ca5 Li1 48.0(2) 1_554 . ?
In6 Ca5 Li1 96.4(2) . . ?
In1 Ca5 Li1 46.9(2) . . ?
In9 Ca5 Li1 93.8(2) . . ?
In4 Ca5 Li1 92.3(2) 10_556 . ?
In5 Ca5 Li1 114.7(2) . . ?
In7 Ca5 In3 117.89(5) 9_665 13_556 ?
In2 Ca5 In3 51.63(3) 1_554 13_556 ?
In6 Ca5 In3 143.70(5) . 13_556 ?
In1 Ca5 In3 90.33(4) . 13_556 ?
In9 Ca5 In3 112.45(5) . 13_556 ?
In4 Ca5 In3 49.58(2) 10_556 13_556 ?
In5 Ca5 In3 93.92(4) . 13_556 ?
Li1 Ca5 In3 48.3(2) . 13_556 ?
In7 Ca5 Ca2 60.94(7) 9_665 . ?
In2 Ca5 Ca2 149.75(8) 1_554 . ?
In6 Ca5 Ca2 58.14(3) . . ?
In1 Ca5 Ca2 104.90(5) . . ?
In9 Ca5 Ca2 62.23(7) . . ?
In4 Ca5 Ca2 102.40(5) 10_556 . ?
In5 Ca5 Ca2 61.45(6) . . ?
Li1 Ca5 Ca2 151.8(2) . . ?
In3 Ca5 Ca2 151.98(5) 13_556 . ?
In7 Ca5 In8 49.83(4) 9_665 . ?
In2 Ca5 In8 94.44(4) 1_554 . ?
In6 Ca5 In8 48.31(3) . . ?
In1 Ca5 In8 93.92(4) . . ?
In9 Ca5 In8 97.46(4) . . ?
In4 Ca5 In8 149.51(5) 10_556 . ?
In5 Ca5 In8 119.27(5) . . ?
Li1 Ca5 In8 115.8(2) . . ?
In3 Ca5 In8 145.65(5) 13_556 . ?
Ca2 Ca5 In8 58.00(6) . . ?
In7 Ca5 Ca4 157.48(6) 9_665 . ?
In2 Ca5 Ca4 95.92(5) 1_554 . ?
In6 Ca5 Ca4 101.29(5) . . ?
In1 Ca5 Ca4 57.73(4) . . ?
In9 Ca5 Ca4 57.66(4) . . ?
In4 Ca5 Ca4 57.10(4) 10_556 . ?
In5 Ca5 Ca4 59.57(4) . . ?
Li1 Ca5 Ca4 55.1(2) . . ?
In3 Ca5 Ca4 54.83(4) 13_556 . ?
Ca2 Ca5 Ca4 114.15(8) . . ?
In8 Ca5 Ca4 149.27(6) . . ?
In2 Li1 In2 67.2(3) 3_556 1_554 ?
In2 Li1 In1 109.6(4) 3_556 . ?
In2 Li1 In1 109.6(4) 1_554 . ?
In2 Li1 In3 62.8(2) 3_556 3_556 ?
In2 Li1 In3 117.8(5) 1_554 3_556 ?
In1 Li1 In3 120.1(3) . 3_556 ?
In2 Li1 In3 117.8(5) 3_556 13_556 ?
In2 Li1 In3 62.8(2) 1_554 13_556 ?
In1 Li1 In3 120.1(3) . 13_556 ?
In3 Li1 In3 113.2(5) 3_556 13_556 ?
In2 Li1 In4 113.1(4) 3_556 13_556 ?
In2 Li1 In4 113.1(4) 1_554 13_556 ?
In1 Li1 In4 128.1(5) . 13_556 ?
In3 Li1 In4 60.8(2) 3_556 13_556 ?
In3 Li1 In4 60.8(2) 13_556 13_556 ?
In2 Li1 Ca4 175.9(5) 3_556 . ?
In2 Li1 Ca4 111.82(5) 1_554 . ?
In1 Li1 Ca4 66.8(3) . . ?
In3 Li1 Ca4 120.4(4) 3_556 . ?
In3 Li1 Ca4 64.0(2) 13_556 . ?
In4 Li1 Ca4 70.9(3) 13_556 . ?
In2 Li1 Ca4 111.82(5) 3_556 3_556 ?
In2 Li1 Ca4 175.9(5) 1_554 3_556 ?
In1 Li1 Ca4 66.8(3) . 3_556 ?
In3 Li1 Ca4 64.0(2) 3_556 3_556 ?
In3 Li1 Ca4 120.4(4) 13_556 3_556 ?
In4 Li1 Ca4 70.9(3) 13_556 3_556 ?
Ca4 Li1 Ca4 68.8(3) . 3_556 ?
In2 Li1 Ca5 113.2(4) 3_556 . ?
In2 Li1 Ca5 57.85(14) 1_554 . ?
In1 Li1 Ca5 62.4(2) . . ?
In3 Li1 Ca5 175.5(5) 3_556 . ?
In3 Li1 Ca5 66.50(5) 13_556 . ?
In4 Li1 Ca5 121.2(2) 13_556 . ?
Ca4 Li1 Ca5 63.80(14) . . ?
Ca4 Li1 Ca5 120.2(4) 3_556 . ?
In2 Li1 Ca5 57.85(14) 3_556 12 ?
In2 Li1 Ca5 113.2(4) 1_554 12 ?
In1 Li1 Ca5 62.4(2) . 12 ?
In3 Li1 Ca5 66.50(5) 3_556 12 ?
In3 Li1 Ca5 175.5(5) 13_556 12 ?
In4 Li1 Ca5 121.2(2) 13_556 12 ?
Ca4 Li1 Ca5 120.2(4) . 12 ?
Ca4 Li1 Ca5 63.80(14) 3_556 12 ?
Ca5 Li1 Ca5 113.4(4) . 12 ?
In2 Li1 Ca1 60.0(3) 3_556 1_554 ?
In2 Li1 Ca1 60.0(3) 1_554 1_554 ?
In1 Li1 Ca1 166.9(5) . 1_554 ?
In3 Li1 Ca1 64.1(3) 3_556 1_554 ?
In3 Li1 Ca1 64.1(3) 13_556 1_554 ?
In4 Li1 Ca1 65.0(3) 13_556 1_554 ?
Ca4 Li1 Ca1 123.3(3) . 1_554 ?
Ca4 Li1 Ca1 123.3(3) 3_556 1_554 ?
Ca5 Li1 Ca1 112.6(3) . 1_554 ?
Ca5 Li1 Ca1 112.6(3) 12 1_554 ?
In2 Li1 Ca3 58.1(3) 3_556 . ?
In2 Li1 Ca3 58.1(3) 1_554 . ?
In1 Li1 Ca3 63.2(3) . . ?
In3 Li1 Ca3 115.4(3) 3_556 . ?
In3 Li1 Ca3 115.4(3) 13_556 . ?
In4 Li1 Ca3 168.7(5) 13_556 . ?
Ca4 Li1 Ca3 117.9(3) . . ?
Ca4 Li1 Ca3 117.9(3) 3_556 . ?
Ca5 Li1 Ca3 61.8(2) . . ?
Ca5 Li1 Ca3 61.8(2) 12 . ?
Ca1 Li1 Ca3 103.7(4) 1_554 . ?
In9 Li2 In9 180.0 11_565 3_556 ?
In9 Li2 In9 118.92(6) 11_565 9_566 ?
In9 Li2 In9 61.08(6) 3_556 9_566 ?
In9 Li2 In9 61.08(6) 11_565 . ?
In9 Li2 In9 118.92(6) 3_556 . ?
In9 Li2 In9 180.0 9_566 . ?
In9 Li2 In1 64.52(2) 11_565 9_566 ?
In9 Li2 In1 115.48(2) 3_556 9_566 ?
In9 Li2 In1 64.52(2) 9_566 9_566 ?
In9 Li2 In1 115.48(2) . 9_566 ?
In9 Li2 In1 115.48(2) 11_565 . ?
In9 Li2 In1 64.52(2) 3_556 . ?
In9 Li2 In1 115.48(2) 9_566 . ?
In9 Li2 In1 64.52(2) . . ?
In1 Li2 In1 180.0 9_566 . ?
In9 Li2 In1 64.52(2) 11_565 2_565 ?
In9 Li2 In1 115.48(2) 3_556 2_565 ?
In9 Li2 In1 64.52(2) 9_566 2_565 ?
In9 Li2 In1 115.48(2) . 2_565 ?
In1 Li2 In1 64.29(3) 9_566 2_565 ?
In1 Li2 In1 115.71(3) . 2_565 ?
In9 Li2 In1 115.48(2) 11_565 10_556 ?
In9 Li2 In1 64.52(2) 3_556 10_556 ?
In9 Li2 In1 115.48(2) 9_566 10_556 ?
In9 Li2 In1 64.52(2) . 10_556 ?
In1 Li2 In1 115.71(3) 9_566 10_556 ?
In1 Li2 In1 64.29(3) . 10_556 ?
In1 Li2 In1 180.0 2_565 10_556 ?
In9 Li2 In6 116.80(2) 11_565 2_565 ?
In9 Li2 In6 63.20(2) 3_556 2_565 ?
In9 Li2 In6 63.20(2) 9_566 2_565 ?
In9 Li2 In6 116.80(2) . 2_565 ?
In1 Li2 In6 116.957(12) 9_566 2_565 ?
In1 Li2 In6 63.043(13) . 2_565 ?
In1 Li2 In6 63.043(13) 2_565 2_565 ?
In1 Li2 In6 116.957(13) 10_556 2_565 ?
In9 Li2 In6 63.20(2) 11_565 10_556 ?
In9 Li2 In6 116.80(2) 3_556 10_556 ?
In9 Li2 In6 116.80(2) 9_566 10_556 ?
In9 Li2 In6 63.20(2) . 10_556 ?
In1 Li2 In6 63.043(12) 9_566 10_556 ?
In1 Li2 In6 116.957(13) . 10_556 ?
In1 Li2 In6 116.957(13) 2_565 10_556 ?
In1 Li2 In6 63.043(13) 10_556 10_556 ?
In6 Li2 In6 180.0 2_565 10_556 ?
In9 Li2 In6 116.80(2) 11_565 9_566 ?
In9 Li2 In6 63.20(2) 3_556 9_566 ?
In9 Li2 In6 63.20(2) 9_566 9_566 ?
In9 Li2 In6 116.80(2) . 9_566 ?
In1 Li2 In6 63.043(12) 9_566 9_566 ?
In1 Li2 In6 116.957(13) . 9_566 ?
In1 Li2 In6 116.957(12) 2_565 9_566 ?
In1 Li2 In6 63.043(12) 10_556 9_566 ?
In6 Li2 In6 116.86(4) 2_565 9_566 ?
In6 Li2 In6 63.14(4) 10_556 9_566 ?
In9 Li2 In6 63.20(2) 11_565 . ?
In9 Li2 In6 116.80(2) 3_556 . ?
In9 Li2 In6 116.80(2) 9_566 . ?
In9 Li2 In6 63.20(2) . . ?
In1 Li2 In6 116.957(13) 9_566 . ?
In1 Li2 In6 63.043(12) . . ?
In1 Li2 In6 63.043(12) 2_565 . ?
In1 Li2 In6 116.957(13) 10_556 . ?
In6 Li2 In6 63.14(4) 2_565 . ?
In6 Li2 In6 116.86(4) 10_556 . ?
In6 Li2 In6 180.0 9_566 . ?

loop_
_geom_bond_atom_site_label_1
_geom_bond_atom_site_label_2
_geom_bond_distance
_geom_bond_site_symmetry_2
_geom_bond_publ_flag
In1 Li1 2.794(14) . ?
In1 Li2 2.9168(7) . ?
In1 In6 3.0617(8) 2_565 ?
In1 In6 3.0617(8) . ?
In1 In1 3.1038(13) 10_556 ?
In1 In9 3.1090(14) . ?
In1 In9 3.1090(14) 3_556 ?
In1 Ca5 3.3904(15) 12 ?
In1 Ca5 3.3904(15) . ?
In1 Ca4 3.434(2) . ?
In1 Ca4 3.434(2) 3_556 ?
In1 Ca3 3.6012(8) . ?
In2 Li1 2.786(12) 10_556 ?
In2 Li1 2.786(12) 1_556 ?
In2 In3 3.0014(7) . ?
In2 In3 3.0014(7) 13_557 ?
In2 In2 3.0845(14) 3_557 ?
In2 Ca5 3.177(2) 1_556 ?
In2 Ca5 3.177(2) 10_556 ?
In2 Ca1 3.306(3) . ?
In2 Ca3 3.360(3) 1_556 ?
In2 Ca1 3.4585(9) 13_557 ?
In3 Li1 2.969(8) 10_556 ?
In3 Li1 2.969(8) 13_556 ?
In3 In2 3.0014(7) 13_557 ?
In3 In4 3.0135(6) 6 ?
In3 In4 3.0135(6) . ?
In3 Ca4 3.3830(12) . ?
In3 Ca4 3.3830(12) 13_556 ?
In3 Ca1 3.5613(11) 13_557 ?
In3 Ca1 3.5613(11) . ?
In3 Ca5 3.6467(14) 10_556 ?
In3 Ca5 3.6467(14) 13_556 ?
In4 Li1 2.986(14) 13_556 ?
In4 In4 2.991(2) 10_556 ?
In4 In3 3.0135(6) 15 ?
In4 In5 3.0293(14) . ?
In4 Ca4 3.462(2) . ?
In4 Ca4 3.462(2) 3_656 ?
In4 Ca5 3.536(2) 3_656 ?
In4 Ca5 3.536(2) 10_556 ?
In4 Ca1 3.6126(8) 13_557 ?
In4 Ca4 3.709(2) 13_556 ?
In4 Ca4 3.709(2) 15 ?
In5 In9 2.842(2) 3_656 ?
In5 In9 2.842(2) . ?
In5 In4 3.0293(14) 10_556 ?
In5 Ca5 3.5763(15) 3_656 ?
In5 Ca5 3.5763(15) . ?
In5 Ca5 3.5763(15) 12_655 ?
In5 Ca5 3.5763(15) 10_556 ?
In5 Ca4 3.616(2) . ?
In5 Ca4 3.616(2) 3_656 ?
In5 Ca2 3.693(3) 9_666 ?
In5 Ca2 3.693(3) . ?
In6 In8 2.9004(13) . ?
In6 Li2 2.9392(10) . ?
In6 In1 3.0617(8) 2_565 ?
In6 In9 3.0640(13) 11_565 ?
In6 In9 3.0640(13) . ?
In6 In6 3.077(2) 2_565 ?
In6 Ca5 3.3857(15) 11_565 ?
In6 Ca5 3.3857(15) . ?
In6 Ca2 3.4269(11) . ?
In6 Ca3 3.564(2) . ?
In6 Ca3 3.564(2) 9_565 ?
In7 In8 2.888(2) . ?
In7 In8 2.888(2) 9_665 ?
In7 Ca5 3.052(2) 2_665 ?
In7 Ca5 3.052(2) 4_565 ?
In7 Ca5 3.052(2) 11_565 ?
In7 Ca5 3.052(2) 9_665 ?
In7 Ca2 3.438(4) 9_665 ?
In7 Ca2 3.438(4) . ?
In7 Ca1 3.475(3) 5_554 ?
In8 In7 2.888(2) 9_665 ?
In8 In6 2.9004(13) 10 ?
In8 Ca3 3.394(2) . ?
In8 Ca3 3.394(2) 9_565 ?
In8 Ca2 3.551(4) . ?
In8 Ca2 3.551(3) 9_665 ?
In8 Ca5 3.6729(15) 11_565 ?
In8 Ca5 3.6729(15) 4_565 ?
In8 Ca5 3.6729(15) 10 ?
In8 Ca5 3.6729(15) . ?
In9 Li2 2.908(2) . ?
In9 In9 2.955(3) 11_565 ?
In9 In6 3.0640(13) 10_556 ?
In9 In1 3.1090(14) 10_556 ?
In9 Ca5 3.408(2) . ?
In9 Ca5 3.408(2) 10_556 ?
In9 Ca4 3.437(3) . ?
In9 Ca2 3.654(3) 9_666 ?
In9 Ca2 3.654(3) . ?
Ca1 In2 3.306(3) 3_557 ?
Ca1 In2 3.4585(9) 15_455 ?
Ca1 In2 3.4585(9) 13_557 ?
Ca1 In7 3.475(3) 5_446 ?
Ca1 In3 3.5613(11) 13_557 ?
Ca1 In3 3.5613(11) 15_455 ?
Ca1 In3 3.5612(11) 3_557 ?
Ca1 In4 3.6126(8) 13_557 ?
Ca1 In4 3.6126(8) 6 ?
Ca1 Li1 3.652(15) 1_556 ?
Ca2 In6 3.4269(11) 2_665 ?
Ca2 In7 3.438(4) 9_665 ?
Ca2 In8 3.551(3) 9_665 ?
Ca2 Ca5 3.651(2) 2_665 ?
Ca2 Ca5 3.651(2) . ?
Ca2 Ca5 3.651(2) 11_565 ?
Ca2 Ca5 3.651(2) 12_655 ?
Ca2 In9 3.654(3) 9_666 ?
Ca3 In2 3.360(3) 3_556 ?
Ca3 In2 3.360(3) 1_554 ?
Ca3 In8 3.394(2) 9_565 ?
Ca3 In6 3.564(2) 2_565 ?
Ca3 In6 3.564(2) 9_565 ?
Ca3 In6 3.564(2) 10 ?
Ca3 In1 3.6012(8) 10 ?
Ca3 Ca3 3.776(5) 9_565 ?
Ca3 Ca5 3.844(2) 3 ?
Ca4 Li1 3.382(12) . ?
Ca4 Li1 3.382(12) 10_556 ?
Ca4 In3 3.3830(12) 13_556 ?
Ca4 In1 3.434(2) 10_556 ?
Ca4 In4 3.462(2) 10_556 ?
Ca4 Ca4 3.669(4) 13_556 ?
Ca4 Ca5 3.700(2) 10_556 ?
Ca5 In7 3.052(2) 9_665 ?
Ca5 In2 3.177(2) 1_554 ?
Ca5 In4 3.536(2) 10_556 ?
Ca5 Li1 3.610(8) . ?
Ca5 In3 3.6467(14) 13_556 ?
Li1 In2 2.786(12) 3_556 ?
Li1 In2 2.786(12) 1_554 ?
Li1 In3 2.969(8) 3_556 ?
Li1 In3 2.969(8) 13_556 ?
Li1 In4 2.986(14) 13_556 ?
Li1 Ca4 3.382(12) 3_556 ?
Li1 Ca5 3.610(8) 12 ?
Li1 Ca1 3.652(15) 1_554 ?
Li2 In9 2.908(2) 11_565 ?
Li2 In9 2.908(2) 3_556 ?
Li2 In9 2.908(2) 9_566 ?
Li2 In1 2.9168(7) 9_566 ?
Li2 In1 2.9168(7) 2_565 ?
Li2 In1 2.9168(7) 10_556 ?
Li2 In6 2.9392(10) 2_565 ?
Li2 In6 2.9392(10) 10_556 ?
Li2 In6 2.9392(10) 9_566 ?
